data_7232222
loop_
_publ_author_name
'Ren, Shanshan'
'Jiang, Wei'
'Wang, Qingwei'
'Li, Zhimin'
'Qiao, Yu'
'Che, Guangbo'

_publ_section_title
;
 Synthesis, structures and properties of six lanthanide complexes based on
 a 2-(2-carboxyphenyl)imidazo(4,5-f)-(1,10)phenanthroline ligand
;
_journal_issue 6
_journal_name_full 'RSC Advances'
_journal_page_first 3102
_journal_paper_doi 10.1039/C8RA09207A
_journal_volume 9
_journal_year 2019
_chemical_formula_moiety 'C24 H15 Eu N4 O6'
_chemical_formula_sum 'C24 H15 Eu N4 O6'
_chemical_formula_weight 607.36
_space_group_crystal_system triclinic
_space_group_IT_number 2
_space_group_name_Hall '-P 1'
_space_group_name_H-M_alt 'P -1'
_symmetry_space_group_name_Hall '-P 1'
_symmetry_space_group_name_H-M 'P -1'
_atom_sites_solution_hydrogens geom
_audit_creation_method SHELXL-2014/7
_audit_update_record
;
2018-12-24 deposited with the CCDC.
2019-01-14 downloaded from the CCDC.
;
_cell_angle_alpha 107.69(4)
_cell_angle_beta 92.975(7)
_cell_angle_gamma 100.613(9)
_cell_formula_units_Z 2
_cell_length_a 9.434(4)
_cell_length_b 9.625(3)
_cell_length_c 12.739(4)
_cell_measurement_reflns_used 2154
_cell_measurement_temperature 296(2)
_cell_measurement_theta_max 27.178
_cell_measurement_theta_min 1.689
_cell_volume 1076.0(7)
_computing_cell_refinement 'SMART (Bruker, 2002)'
_computing_data_collection 'SMART (Bruker, 2002)'
_computing_data_reduction 'SHELXL-2014/7 (Sheldrick, 2014)'
_computing_structure_refinement 'SHELXL-2014/7 (Sheldrick, 2014)'
_computing_structure_solution 'SHELXS-2014/7 (Sheldrick, 2014)'
_diffrn_ambient_temperature 296(2)
_diffrn_measured_fraction_theta_full 0.998
_diffrn_measured_fraction_theta_max 0.991
_diffrn_measurement_device_type 'CCD area detector'
_diffrn_measurement_method \w
_diffrn_radiation_type MoK\a
_diffrn_radiation_wavelength 0.71073
_diffrn_reflns_av_R_equivalents 0.0529
_diffrn_reflns_av_unetI/netI 0.1100
_diffrn_reflns_Laue_measured_fraction_full 0.998
_diffrn_reflns_Laue_measured_fraction_max 0.991
_diffrn_reflns_limit_h_max 12
_diffrn_reflns_limit_h_min -11
_diffrn_reflns_limit_k_max 6
_diffrn_reflns_limit_k_min -12
_diffrn_reflns_limit_l_max 16
_diffrn_reflns_limit_l_min -16
_diffrn_reflns_number 7423
_diffrn_reflns_point_group_measured_fraction_full 0.998
_diffrn_reflns_point_group_measured_fraction_max 0.991
_diffrn_reflns_theta_full 25.242
_diffrn_reflns_theta_max 27.178
_diffrn_reflns_theta_min 1.689
_diffrn_source 'fine-focus sealed tube'
_exptl_absorpt_coefficient_mu 2.966
_exptl_absorpt_correction_T_max 0.637
_exptl_absorpt_correction_T_min 0.506
_exptl_absorpt_correction_type multi-scan
_exptl_absorpt_process_details '(SADABS; Bruker, 2002)'
_exptl_crystal_colour colorless
_exptl_crystal_density_diffrn 1.875
_exptl_crystal_density_method 'not measured'
_exptl_crystal_description block
_exptl_crystal_F_000 596
_exptl_crystal_size_max 0.231
_exptl_crystal_size_mid 0.195
_exptl_crystal_size_min 0.152
_refine_diff_density_max 1.060
_refine_diff_density_min -1.296
_refine_diff_density_rms 0.214
_refine_ls_extinction_method none
_refine_ls_goodness_of_fit_ref 1.019
_refine_ls_hydrogen_treatment constr
_refine_ls_matrix_type full
_refine_ls_number_parameters 316
_refine_ls_number_reflns 4743
_refine_ls_number_restraints 12
_refine_ls_restrained_S_all 1.018
_refine_ls_R_factor_all 0.0795
_refine_ls_R_factor_gt 0.0550
_refine_ls_shift/su_max 0.001
_refine_ls_shift/su_mean 0.000
_refine_ls_structure_factor_coef Fsqd
_refine_ls_weighting_details 'w=1/[\s^2^(Fo^2^)+(0.0331P)^2^] where P=(Fo^2^+2Fc^2^)/3'
_refine_ls_weighting_scheme calc
_refine_ls_wR_factor_gt 0.0955
_refine_ls_wR_factor_ref 0.1069
_reflns_Friedel_coverage 0.000
_reflns_number_gt 3664
_reflns_number_total 4743
_reflns_threshold_expression 'I > 2\s(I)'
_cod_data_source_file c8ra09207a2.cif
_cod_data_source_block 4
_cod_database_code 7232222
_shelx_shelxl_version_number 2014/7
_shelx_space_group_comment
;
The symmetry employed for this shelxl refinement is uniquely defined
by the following loop, which should always be used as a source of
symmetry information in preference to the above space-group names.
They are only intended as comments.
;

loop_
_space_group_symop_operation_xyz
'x, y, z'
'-x, -y, -z'

loop_
_atom_site_label
_atom_site_type_symbol
_atom_site_fract_x
_atom_site_fract_y
_atom_site_fract_z
_atom_site_U_iso_or_equiv
_atom_site_adp_type
_atom_site_occupancy
_atom_site_site_symmetry_order
_atom_site_calc_flag
_atom_site_refinement_flags_posn
_atom_site_refinement_flags_adp
C1 C 0.8902(8) 0.6118(9) 0.1180(6) 0.0315(18) Uani 1 1 d . .
H1 H 0.9117 0.6051 0.0464 0.038 Uiso 1 1 calc R U
C2 C 0.8671(9) 0.4821(9) 0.1462(6) 0.040(2) Uani 1 1 d . .
H2 H 0.8725 0.3916 0.0947 0.048 Uiso 1 1 calc R U
C3 C 0.8360(9) 0.4895(9) 0.2511(6) 0.0329(19) Uani 1 1 d . .
H3 H 0.8184 0.4037 0.2716 0.039 Uiso 1 1 calc R U
C4 C 0.8310(8) 0.6264(8) 0.3264(6) 0.0271(17) Uani 1 1 d . .
C5 C 0.8552(7) 0.7543(8) 0.2921(5) 0.0221(16) Uani 1 1 d . .
C6 C 0.8490(7) 0.8992(8) 0.3665(5) 0.0201(15) Uani 1 1 d . .
C7 C 0.8708(8) 1.1527(8) 0.3977(6) 0.0273(17) Uani 1 1 d . .
H7 H 0.8894 1.2332 0.3708 0.033 Uiso 1 1 calc R U
C8 C 0.8383(8) 1.1801(9) 0.5065(6) 0.0288(18) Uani 1 1 d . .
H8 H 0.8353 1.2759 0.5508 0.035 Uiso 1 1 calc R U
C9 C 0.8107(7) 1.0614(8) 0.5467(6) 0.0248(16) Uani 1 1 d . .
H9 H 0.7882 1.0758 0.6189 0.030 Uiso 1 1 calc R U
C10 C 0.8169(7) 0.9184(8) 0.4775(5) 0.0220(16) Uani 1 1 d . .
C11 C 0.7945(7) 0.7867(8) 0.5087(5) 0.0202(15) Uani 1 1 d . .
C12 C 0.8002(8) 0.6481(9) 0.4390(5) 0.0271(17) Uani 1 1 d . .
C13 C 0.7492(8) 0.6159(8) 0.5926(6) 0.0277(17) Uani 1 1 d . .
C14 C 0.6933(7) 0.5392(8) 0.6710(6) 0.0249(16) Uani 1 1 d . .
C15 C 0.5947(8) 0.4041(9) 0.6232(6) 0.035(2) Uani 1 1 d . .
H15 H 0.5752 0.3656 0.5464 0.042 Uiso 1 1 calc R U
C16 C 0.5258(8) 0.3268(9) 0.6870(7) 0.040(2) Uani 1 1 d . .
H16 H 0.4649 0.2341 0.6526 0.048 Uiso 1 1 calc R U
C17 C 0.5453(9) 0.3841(10) 0.8008(7) 0.043(2) Uani 1 1 d . .
H17 H 0.4945 0.3337 0.8437 0.051 Uiso 1 1 calc R U
C18 C 0.6425(8) 0.5189(9) 0.8502(6) 0.035(2) Uani 1 1 d . .
H18 H 0.6546 0.5594 0.9271 0.042 Uiso 1 1 calc R U
C19 C 0.7227(8) 0.5958(8) 0.7883(6) 0.0252(16) Uani 1 1 d . .
C20 C 0.8364(8) 0.7287(8) 0.8535(6) 0.0240(16) Uani 1 1 d . .
C21 C 0.7981(7) 1.0660(8) 0.8876(6) 0.0220(16) Uani 1 1 d . .
C22 C 0.6457(8) 1.0849(10) 0.8986(7) 0.0455(14) Uani 1 1 d . U
H22A H 0.6345 1.1730 0.8798 0.055 Uiso 1 1 calc R U
H22B H 0.6287 1.1024 0.9755 0.055 Uiso 1 1 calc R U
C23 C 0.5328(8) 0.9556(10) 0.8279(7) 0.0458(14) Uani 1 1 d . U
H23A H 0.5448 0.8671 0.8457 0.055 Uiso 1 1 calc R U
H23B H 0.5484 0.9392 0.7508 0.055 Uiso 1 1 calc R U
C24 C 0.3803(9) 0.9751(11) 0.8412(7) 0.0444(14) Uani 1 1 d . U
Eu Eu 1.09889(4) 1.02074(4) 0.87523(3) 0.01937(12) Uani 1 1 d . .
N2 N 0.8838(6) 0.7467(7) 0.1870(5) 0.0231(13) Uani 1 1 d . .
N1 N 0.8769(6) 1.0200(7) 0.3301(4) 0.0228(13) Uani 1 1 d . .
N3 N 0.7621(6) 0.7657(7) 0.6077(4) 0.0234(14) Uani 1 1 d . .
H3A H 0.7518 0.8331 0.6674 0.028 Uiso 1 1 calc R U
N4 N 0.7711(7) 0.5405(7) 0.4909(5) 0.0314(15) Uani 1 1 d . .
O1 O 0.9386(5) 0.7785(6) 0.8057(4) 0.0277(12) Uani 1 1 d . .
O2 O 0.8229(6) 0.7846(6) 0.9544(4) 0.0406(15) Uani 1 1 d . .
O3 O 0.8431(5) 1.0320(6) 0.7944(4) 0.0292(12) Uani 1 1 d . .
O4 O 0.8842(5) 1.0853(6) 0.9741(4) 0.0289(12) Uani 1 1 d . .
O5 O 0.2794(5) 0.8641(6) 0.8237(4) 0.0326(13) Uani 1 1 d . .
O6 O 0.3565(5) 1.1040(6) 0.8695(5) 0.0369(14) Uani 1 1 d . .

loop_
_atom_site_aniso_label
_atom_site_aniso_U_11
_atom_site_aniso_U_22
_atom_site_aniso_U_33
_atom_site_aniso_U_23
_atom_site_aniso_U_13
_atom_site_aniso_U_12
C1 0.043(5) 0.030(5) 0.024(4) 0.010(4) 0.009(4) 0.013(4)
C2 0.069(6) 0.029(5) 0.022(4) 0.006(4) 0.009(4) 0.012(5)
C3 0.051(5) 0.023(4) 0.025(4) 0.013(3) 0.004(4) 0.003(4)
C4 0.030(4) 0.023(4) 0.028(4) 0.009(3) 0.008(3) 0.002(4)
C5 0.022(4) 0.021(4) 0.022(4) 0.005(3) 0.003(3) 0.004(3)
C6 0.023(4) 0.018(4) 0.022(4) 0.008(3) 0.003(3) 0.005(3)
C7 0.032(4) 0.020(4) 0.031(4) 0.011(3) -0.005(3) 0.004(4)
C8 0.032(4) 0.024(4) 0.028(4) 0.003(3) 0.001(3) 0.009(4)
C9 0.024(4) 0.020(4) 0.025(4) 0.001(3) 0.002(3) 0.003(3)
C10 0.023(4) 0.019(4) 0.021(4) 0.004(3) 0.002(3) -0.002(3)
C11 0.020(3) 0.018(4) 0.020(4) 0.005(3) -0.001(3) -0.001(3)
C12 0.037(4) 0.027(4) 0.016(4) 0.007(3) 0.003(3) 0.003(4)
C13 0.029(4) 0.023(4) 0.028(4) 0.010(3) -0.006(3) -0.002(4)
C14 0.022(4) 0.025(4) 0.027(4) 0.011(3) 0.002(3) -0.001(3)
C15 0.033(4) 0.036(5) 0.031(4) 0.009(4) -0.009(4) 0.001(4)
C16 0.032(5) 0.027(5) 0.054(6) 0.013(4) -0.005(4) -0.012(4)
C17 0.034(5) 0.052(6) 0.046(5) 0.028(5) 0.007(4) -0.005(4)
C18 0.024(4) 0.042(5) 0.031(4) 0.012(4) -0.003(3) -0.007(4)
C19 0.026(4) 0.016(4) 0.030(4) 0.009(3) 0.000(3) -0.004(3)
C20 0.030(4) 0.021(4) 0.022(4) 0.010(3) -0.001(3) 0.005(3)
C21 0.016(3) 0.020(4) 0.025(4) 0.002(3) 0.002(3) 0.002(3)
C22 0.025(3) 0.053(4) 0.056(3) 0.009(3) 0.005(2) 0.014(3)
C23 0.025(3) 0.052(4) 0.056(3) 0.009(3) 0.005(2) 0.014(3)
C24 0.025(3) 0.051(4) 0.055(3) 0.010(3) 0.005(2) 0.015(3)
Eu 0.01493(17) 0.0242(2) 0.01911(18) 0.00830(15) 0.00385(13) 0.00166(14)
N2 0.025(3) 0.024(4) 0.022(3) 0.009(3) 0.002(3) 0.007(3)
N1 0.022(3) 0.023(4) 0.021(3) 0.008(3) 0.002(2) 0.000(3)
N3 0.030(3) 0.023(3) 0.015(3) 0.005(3) 0.005(2) 0.004(3)
N4 0.047(4) 0.020(3) 0.026(3) 0.010(3) 0.002(3) 0.003(3)
O1 0.022(3) 0.028(3) 0.028(3) 0.009(2) 0.001(2) -0.009(2)
O2 0.041(3) 0.042(4) 0.025(3) 0.001(3) 0.007(2) -0.010(3)
O3 0.026(3) 0.041(3) 0.025(3) 0.015(3) 0.007(2) 0.008(3)
O4 0.023(3) 0.046(4) 0.021(3) 0.011(2) 0.001(2) 0.016(3)
O5 0.019(3) 0.031(3) 0.047(3) 0.015(3) 0.002(2) -0.001(2)
O6 0.019(3) 0.031(3) 0.063(4) 0.017(3) 0.009(3) 0.005(3)

loop_
_atom_type_symbol
_atom_type_description
_atom_type_scat_dispersion_real
_atom_type_scat_dispersion_imag
_atom_type_scat_source
C C 0.0033 0.0016 'International Tables Vol C Tables 4.2.6.8 and 6.1.1.4'
H H 0.0000 0.0000 'International Tables Vol C Tables 4.2.6.8 and 6.1.1.4'
Eu Eu -0.1578 3.6682 'International Tables Vol C Tables 4.2.6.8 and 6.1.1.4'
N N 0.0061 0.0033 'International Tables Vol C Tables 4.2.6.8 and 6.1.1.4'
O O 0.0106 0.0060 'International Tables Vol C Tables 4.2.6.8 and 6.1.1.4'

loop_
_geom_angle_atom_site_label_1
_geom_angle_atom_site_label_2
_geom_angle_atom_site_label_3
_geom_angle
_geom_angle_site_symmetry_1
_geom_angle_site_symmetry_3
N2 C1 C2 124.4(7) . .
N2 C1 H1 117.8 . .
C2 C1 H1 117.8 . .
C3 C2 C1 118.8(8) . .
C3 C2 H2 120.6 . .
C1 C2 H2 120.6 . .
C2 C3 C4 119.2(7) . .
C2 C3 H3 120.4 . .
C4 C3 H3 120.4 . .
C3 C4 C5 119.1(6) . .
C3 C4 C12 124.2(7) . .
C5 C4 C12 116.6(7) . .
N2 C5 C4 121.7(6) . .
N2 C5 C6 116.8(6) . .
C4 C5 C6 121.5(6) . .
N1 C6 C10 119.7(6) . .
N1 C6 C5 119.2(6) . .
C10 C6 C5 121.1(6) . .
N1 C7 C8 124.2(7) . .
N1 C7 H7 117.9 . .
C8 C7 H7 117.9 . .
C9 C8 C7 118.2(7) . .
C9 C8 H8 120.9 . .
C7 C8 H8 120.9 . .
C8 C9 C10 119.3(7) . .
C8 C9 H9 120.3 . .
C10 C9 H9 120.3 . .
C9 C10 C11 125.4(6) . .
C9 C10 C6 119.1(7) . .
C11 C10 C6 115.4(6) . .
C12 C11 N3 105.3(6) . .
C12 C11 C10 124.2(6) . .
N3 C11 C10 130.5(6) . .
C11 C12 N4 111.5(6) . .
C11 C12 C4 121.1(7) . .
N4 C12 C4 127.3(7) . .
N4 C13 N3 112.4(6) . .
N4 C13 C14 121.6(7) . .
N3 C13 C14 125.3(7) . .
C15 C14 C19 118.5(7) . .
C15 C14 C13 115.3(6) . .
C19 C14 C13 126.0(7) . .
C16 C15 C14 121.5(7) . .
C16 C15 H15 119.2 . .
C14 C15 H15 119.2 . .
C15 C16 C17 121.0(8) . .
C15 C16 H16 119.5 . .
C17 C16 H16 119.5 . .
C16 C17 C18 118.4(7) . .
C16 C17 H17 120.8 . .
C18 C17 H17 120.8 . .
C17 C18 C19 122.2(7) . .
C17 C18 H18 118.9 . .
C19 C18 H18 118.9 . .
C18 C19 C14 118.1(7) . .
C18 C19 C20 115.8(6) . .
C14 C19 C20 126.1(6) . .
O2 C20 O1 124.0(7) . .
O2 C20 C19 116.6(6) . .
O1 C20 C19 119.4(6) . .
O3 C21 O4 119.5(6) . .
O3 C21 C22 120.6(6) . .
O4 C21 C22 119.9(6) . .
O3 C21 Eu 61.8(3) . .
O4 C21 Eu 57.8(3) . .
C22 C21 Eu 176.9(6) . .
C21 C22 C23 114.7(7) . .
C21 C22 H22A 108.6 . .
C23 C22 H22A 108.6 . .
C21 C22 H22B 108.6 . .
C23 C22 H22B 108.6 . .
H22A C22 H22B 107.6 . .
C22 C23 C24 114.1(7) . .
C22 C23 H23A 108.7 . .
C24 C23 H23A 108.7 . .
C22 C23 H23B 108.7 . .
C24 C23 H23B 108.7 . .
H23A C23 H23B 107.6 . .
O5 C24 O6 121.0(7) . .
O5 C24 C23 120.3(8) . .
O6 C24 C23 118.7(8) . .
O5 C24 Eu 61.4(4) . 1_455
O6 C24 Eu 59.7(4) . 1_455
C23 C24 Eu 177.5(6) . 1_455
O2 Eu O1 139.11(17) 2_777 .
O2 Eu O6 75.60(18) 2_777 1_655
O1 Eu O6 132.35(18) . 1_655
O2 Eu O4 70.40(19) 2_777 2_777
O1 Eu O4 75.58(17) . 2_777
O6 Eu O4 98.41(17) 1_655 2_777
O2 Eu O5 111.88(19) 2_777 1_655
O1 Eu O5 80.41(17) . 1_655
O6 Eu O5 52.76(17) 1_655 1_655
O4 Eu O5 76.27(16) 2_777 1_655
O2 Eu O4 69.66(17) 2_777 .
O1 Eu O4 81.79(17) . .
O6 Eu O4 144.24(18) 1_655 .
O4 Eu O4 77.99(17) 2_777 .
O5 Eu O4 151.61(17) 1_655 .
O2 Eu N1 137.29(19) 2_777 2_776
O1 Eu N1 83.28(17) . 2_776
O6 Eu N1 75.69(18) 1_655 2_776
O4 Eu N1 145.03(18) 2_777 2_776
O5 Eu N1 72.93(18) 1_655 2_776
O4 Eu N1 126.48(17) . 2_776
O2 Eu N2 78.48(19) 2_777 2_776
O1 Eu N2 131.15(17) . 2_776
O6 Eu N2 75.48(18) 1_655 2_776
O4 Eu N2 148.79(18) 2_777 2_776
O5 Eu N2 119.01(17) 1_655 2_776
O4 Eu N2 89.32(17) . 2_776
N1 Eu N2 64.12(19) 2_776 2_776
O2 Eu O3 110.53(18) 2_777 .
O1 Eu O3 67.46(17) . .
O6 Eu O3 142.50(17) 1_655 .
O4 Eu O3 118.72(15) 2_777 .
O5 Eu O3 137.59(17) 1_655 .
O4 Eu O3 50.45(14) . .
N1 Eu O3 76.37(16) 2_776 .
N2 Eu O3 70.03(17) 2_776 .
O2 Eu C24 93.5(2) 2_777 1_655
O1 Eu C24 106.5(2) . 1_655
O6 Eu C24 26.4(2) 1_655 1_655
O4 Eu C24 86.5(2) 2_777 1_655
O5 Eu C24 26.4(2) 1_655 1_655
O4 Eu C24 160.1(2) . 1_655
N1 Eu C24 73.0(2) 2_776 1_655
N2 Eu C24 97.9(2) 2_776 1_655
O3 Eu C24 149.4(2) . 1_655
O2 Eu C21 90.63(19) 2_777 .
O1 Eu C21 72.44(18) . .
O6 Eu C21 153.1(2) 1_655 .
O4 Eu C21 98.49(18) 2_777 .
O5 Eu C21 152.77(18) 1_655 .
O4 Eu C21 25.45(16) . .
N1 Eu C21 101.29(18) 2_776 .
N2 Eu C21 79.21(19) 2_776 .
O3 Eu C21 25.01(15) . .
C24 Eu C21 174.3(2) 1_655 .
O2 Eu Eu 63.92(13) 2_777 2_777
O1 Eu Eu 75.46(11) . 2_777
O6 Eu Eu 128.49(13) 1_655 2_777
O4 Eu Eu 39.67(11) 2_777 2_777
O5 Eu Eu 115.08(12) 1_655 2_777
O4 Eu Eu 38.31(11) . 2_777
N1 Eu Eu 155.16(13) 2_776 2_777
N2 Eu Eu 122.30(13) 2_776 2_777
O3 Eu Eu 83.63(10) . 2_777
C24 Eu Eu 125.13(19) 1_655 2_777
C21 Eu Eu 60.28(14) . 2_777
C1 N2 C5 116.8(6) . .
C1 N2 Eu 123.1(5) . 2_776
C5 N2 Eu 119.9(5) . 2_776
C7 N1 C6 119.5(6) . .
C7 N1 Eu 120.8(5) . 2_776
C6 N1 Eu 119.1(4) . 2_776
C13 N3 C11 106.7(6) . .
C13 N3 H3A 126.6 . .
C11 N3 H3A 126.6 . .
C13 N4 C12 104.1(6) . .
C20 O1 Eu 126.1(5) . .
C20 O2 Eu 149.0(5) . 2_777
C21 O3 Eu 93.2(4) . .
C21 O4 Eu 138.6(5) . 2_777
C21 O4 Eu 96.8(4) . .
Eu O4 Eu 102.01(17) 2_777 .
C24 O5 Eu 92.3(5) . 1_455
C24 O6 Eu 93.9(5) . 1_455

loop_
_geom_bond_atom_site_label_1
_geom_bond_atom_site_label_2
_geom_bond_distance
_geom_bond_site_symmetry_2
C1 N2 1.343(9) .
C1 C2 1.384(11) .
C1 H1 0.9300 .
C2 C3 1.366(9) .
C2 H2 0.9300 .
C3 C4 1.385(10) .
C3 H3 0.9300 .
C4 C5 1.411(10) .
C4 C12 1.439(9) .
C5 N2 1.362(8) .
C5 C6 1.442(9) .
C6 N1 1.365(8) .
C6 C10 1.426(9) .
C7 N1 1.319(9) .
C7 C8 1.392(9) .
C7 H7 0.9300 .
C8 C9 1.377(10) .
C8 H8 0.9300 .
C9 C10 1.404(9) .
C9 H9 0.9300 .
C10 C11 1.423(9) .
C11 C12 1.372(9) .
C11 N3 1.378(8) .
C12 N4 1.385(9) .
C13 N4 1.326(9) .
C13 N3 1.377(9) .
C13 C14 1.476(10) .
C14 C15 1.393(10) .
C14 C19 1.419(9) .
C15 C16 1.372(11) .
C15 H15 0.9300 .
C16 C17 1.375(11) .
C16 H16 0.9300 .
C17 C18 1.388(11) .
C17 H17 0.9300 .
C18 C19 1.398(10) .
C18 H18 0.9300 .
C19 C20 1.495(10) .
C20 O2 1.257(8) .
C20 O1 1.263(8) .
C21 O3 1.251(7) .
C21 O4 1.278(8) .
C21 C22 1.491(9) .
C21 Eu 2.954(7) .
C22 C23 1.492(11) .
C22 H22A 0.9700 .
C22 H22B 0.9700 .
C23 C24 1.496(10) .
C23 H23A 0.9700 .
C23 H23B 0.9700 .
C24 O5 1.247(10) .
C24 O6 1.249(10) .
C24 Eu 2.804(8) 1_455
Eu O2 2.371(5) 2_777
Eu O1 2.412(5) .
Eu O6 2.427(5) 1_655
Eu O4 2.443(5) 2_777
Eu O5 2.462(5) 1_655
Eu O4 2.516(5) .
Eu N1 2.554(5) 2_776
Eu N2 2.574(6) 2_776
Eu O3 2.607(5) .
Eu C24 2.804(8) 1_655
Eu Eu 3.8546(12) 2_777
N2 Eu 2.574(6) 2_776
N1 Eu 2.554(5) 2_776
N3 H3A 0.8600 .
O2 Eu 2.371(5) 2_777
O4 Eu 2.443(5) 2_777
O5 Eu 2.462(5) 1_455
O6 Eu 2.427(5) 1_455

loop_
_geom_torsion_atom_site_label_1
_geom_torsion_atom_site_label_2
_geom_torsion_atom_site_label_3
_geom_torsion_atom_site_label_4
_geom_torsion
_geom_torsion_site_symmetry_4
N2 C1 C2 C3 -0.3(13) .
C1 C2 C3 C4 -1.1(12) .
C2 C3 C4 C5 1.3(12) .
C2 C3 C4 C12 -179.7(8) .
C3 C4 C5 N2 -0.2(11) .
C12 C4 C5 N2 -179.3(6) .
C3 C4 C5 C6 179.0(7) .
C12 C4 C5 C6 -0.1(10) .
N2 C5 C6 N1 -2.4(9) .
C4 C5 C6 N1 178.4(6) .
N2 C5 C6 C10 178.7(6) .
C4 C5 C6 C10 -0.5(10) .
N1 C7 C8 C9 0.0(11) .
C7 C8 C9 C10 0.3(11) .
C8 C9 C10 C11 178.4(7) .
C8 C9 C10 C6 -1.1(10) .
N1 C6 C10 C9 1.7(10) .
C5 C6 C10 C9 -179.4(6) .
N1 C6 C10 C11 -177.9(6) .
C5 C6 C10 C11 1.0(10) .
C9 C10 C11 C12 179.5(7) .
C6 C10 C11 C12 -1.0(10) .
C9 C10 C11 N3 0.5(12) .
C6 C10 C11 N3 -180.0(6) .
N3 C11 C12 N4 0.5(8) .
C10 C11 C12 N4 -178.7(6) .
N3 C11 C12 C4 179.6(6) .
C10 C11 C12 C4 0.4(11) .
C3 C4 C12 C11 -178.9(7) .
C5 C4 C12 C11 0.2(11) .
C3 C4 C12 N4 0.1(13) .
C5 C4 C12 N4 179.2(7) .
N4 C13 C14 C15 -34.2(10) .
N3 C13 C14 C15 134.9(8) .
N4 C13 C14 C19 150.8(8) .
N3 C13 C14 C19 -40.2(11) .
C19 C14 C15 C16 0.5(12) .
C13 C14 C15 C16 -174.9(7) .
C14 C15 C16 C17 3.8(13) .
C15 C16 C17 C18 -3.3(13) .
C16 C17 C18 C19 -1.4(13) .
C17 C18 C19 C14 5.5(12) .
C17 C18 C19 C20 -172.4(7) .
C15 C14 C19 C18 -4.9(11) .
C13 C14 C19 C18 169.9(7) .
C15 C14 C19 C20 172.7(7) .
C13 C14 C19 C20 -12.4(12) .
C18 C19 C20 O2 -20.0(10) .
C14 C19 C20 O2 162.4(7) .
C18 C19 C20 O1 160.2(7) .
C14 C19 C20 O1 -17.5(11) .
O3 C21 C22 C23 53.4(11) .
O4 C21 C22 C23 -126.9(8) .
C21 C22 C23 C24 179.0(7) .
C22 C23 C24 O5 -152.4(8) .
C22 C23 C24 O6 27.9(12) .
C2 C1 N2 C5 1.3(11) .
C2 C1 N2 Eu -173.4(6) 2_776
C4 C5 N2 C1 -1.1(10) .
C6 C5 N2 C1 179.7(6) .
C4 C5 N2 Eu 173.8(5) 2_776
C6 C5 N2 Eu -5.4(8) 2_776
C8 C7 N1 C6 0.5(11) .
C8 C7 N1 Eu 171.0(5) 2_776
C10 C6 N1 C7 -1.4(10) .
C5 C6 N1 C7 179.7(6) .
C10 C6 N1 Eu -172.0(5) 2_776
C5 C6 N1 Eu 9.1(8) 2_776
N4 C13 N3 C11 -0.1(8) .
C14 C13 N3 C11 -170.0(6) .
C12 C11 N3 C13 -0.3(8) .
C10 C11 N3 C13 178.9(7) .
N3 C13 N4 C12 0.3(8) .
C14 C13 N4 C12 170.7(7) .
C11 C12 N4 C13 -0.5(8) .
C4 C12 N4 C13 -179.6(7) .
O2 C20 O1 Eu -16.2(10) .
C19 C20 O1 Eu 163.6(5) .
O1 C20 O2 Eu 7.5(15) 2_777
C19 C20 O2 Eu -172.4(7) 2_777
O4 C21 O3 Eu 2.5(7) .
C22 C21 O3 Eu -177.8(7) .
O3 C21 O4 Eu -119.5(7) 2_777
C22 C21 O4 Eu 60.8(10) 2_777
Eu C21 O4 Eu -116.9(6) 2_777
O3 C21 O4 Eu -2.6(7) .
C22 C21 O4 Eu 177.7(6) .
O6 C24 O5 Eu -2.5(9) 1_455
C23 C24 O5 Eu 177.8(7) 1_455
O5 C24 O6 Eu 2.5(9) 1_455
C23 C24 O6 Eu -177.8(7) 1_455
